data_1507188
loop_
_publ_author_name
'Chua, Chris Jansen'
'Ren, Yi'
'Baumgartner, Thomas'

_publ_section_title
;
 Charge-transfer properties of lateral triphenylamine-dithienophosphole
 diads.
;
_journal_issue 6
_journal_name_full 'Organic letters'
_journal_page_first 1588
_journal_page_last 1591
_journal_paper_doi 10.1021/ol300331f
_journal_volume 14
_journal_year 2012
_chemical_formula_moiety 'C26 H18 N O P S2'
_chemical_formula_sum 'C26 H18 N O P S2'
_chemical_formula_weight 455.52
_chemical_name_systematic
;
 ?
;
_space_group_IT_number 14
_symmetry_cell_setting monoclinic
_symmetry_space_group_name_Hall '-P 2ybc'
_symmetry_space_group_name_H-M 'P 1 21/c 1'
_atom_sites_solution_hydrogens geom
_atom_sites_solution_primary direct
_atom_sites_solution_secondary difmap
_audit_conform_dict_location ftp://ftp.iucr.org/pub/cif_core.dic
_audit_conform_dict_name cif_core.dic
_audit_conform_dict_version 2.3
_audit_creation_date 2011-07-19T11:28:32-00:00
_audit_creation_method 'WinGX routine CIF_UPDATE'
_cell_angle_alpha 90.000(3)
_cell_angle_beta 117.511(2)
_cell_angle_gamma 90.000(3)
_cell_formula_units_Z 4
_cell_length_a 10.3760(5)
_cell_length_b 15.5350(6)
_cell_length_c 15.0690(7)
_cell_measurement_reflns_used 6768
_cell_measurement_temperature 173(2)
_cell_measurement_theta_max 27.485
_cell_measurement_theta_min 0.998
_cell_volume 2154.32(17)
_computing_cell_refinement 'HKL DENZO (Otwinowski & Minor, 1997)'
_computing_data_collection 'COLLECT (Hooft, 1998)'
_computing_data_reduction 'SCALEPACK (Otwinowski & Minor, 1997)'
_computing_molecular_graphics 'ORTEP-3 (Farrugia, 1997)'
_computing_publication_material 'SHELXL-97 (Sheldrick, 2008)'
_computing_structure_refinement 'SHELXL-97 (Sheldrick, 1997)'
_computing_structure_solution 'SIR92 (Altomare et al., 1991)'
_diffrn_ambient_temperature 173(2)
_diffrn_measured_fraction_theta_full 0.972
_diffrn_measured_fraction_theta_max 0.972
_diffrn_measurement_device_type 'Bruker APEX2 CCD'
_diffrn_measurement_method ' \w and \f'
_diffrn_radiation_monochromator graphite
_diffrn_radiation_type MoK\a
_diffrn_radiation_wavelength 0.71073
_diffrn_reflns_av_R_equivalents 0.06
_diffrn_reflns_av_unetI/netI 0.051
_diffrn_reflns_limit_h_max 13
_diffrn_reflns_limit_h_min -13
_diffrn_reflns_limit_k_max 20
_diffrn_reflns_limit_k_min -20
_diffrn_reflns_limit_l_max 19
_diffrn_reflns_limit_l_min -19
_diffrn_reflns_number 14711
_diffrn_reflns_theta_full 27.4
_diffrn_reflns_theta_max 27.4
_diffrn_reflns_theta_min 2.01
_exptl_absorpt_coefficient_mu 0.341
_exptl_absorpt_correction_T_max 0.9570
_exptl_absorpt_correction_T_min 0.9506
_exptl_absorpt_correction_type multi-scan
_exptl_absorpt_process_details 'SORTAV: (Blessing, 1997)'
_exptl_crystal_colour colourless
_exptl_crystal_density_diffrn 1.404
_exptl_crystal_density_method 'not measured'
_exptl_crystal_description block
_exptl_crystal_F_000 944
_exptl_crystal_size_max 0.15
_exptl_crystal_size_mid 0.14
_exptl_crystal_size_min 0.13
_refine_diff_density_max 0.545
_refine_diff_density_min -0.499
_refine_diff_density_rms 0.131
_refine_ls_extinction_method none
_refine_ls_goodness_of_fit_ref 1.178
_refine_ls_hydrogen_treatment constr
_refine_ls_matrix_type full
_refine_ls_number_parameters 280
_refine_ls_number_reflns 4750
_refine_ls_number_restraints 0
_refine_ls_restrained_S_all 1.178
_refine_ls_R_factor_all 0.0945
_refine_ls_R_factor_gt 0.0686
_refine_ls_shift/su_max 0
_refine_ls_shift/su_mean 0
_refine_ls_structure_factor_coef Fsqd
_refine_ls_weighting_details 'calc w=1/[\s^2^(Fo^2^)+(0.0862P)^2^+4.0288P] where P=(Fo^2^+2Fc^2^)/3'
_refine_ls_weighting_scheme calc
_refine_ls_wR_factor_gt 0.1723
_refine_ls_wR_factor_ref 0.2037
_reflns_number_gt 3773
_reflns_number_total 4750
_reflns_threshold_expression >2sigma(I)
_cod_data_source_file ol300331f_si_002.cif
_cod_data_source_block 2a
_cod_original_sg_symbol_H-M 'P 21/c'
_cod_database_code 1507188

loop_
_symmetry_equiv_pos_as_xyz
'x, y, z'
'-x, y+1/2, -z+1/2'
'-x, -y, -z'
'x, -y-1/2, z-1/2'

loop_
_atom_site_label
_atom_site_type_symbol
_atom_site_fract_x
_atom_site_fract_y
_atom_site_fract_z
_atom_site_U_iso_or_equiv
_atom_site_adp_type
_atom_site_occupancy
_atom_site_symmetry_multiplicity
_atom_site_calc_flag
_atom_site_refinement_flags
C1 C 0.1009(6) 0.2465(3) 0.2036(4) 0.0439(12) Uani 1 1 d .
H1 H 0.0819 0.2962 0.1627 0.053 Uiso 1 1 calc R
C2 C 0.0188(5) 0.2226(3) 0.2493(3) 0.0354(10) Uani 1 1 d .
H2 H -0.0636 0.2534 0.244 0.043 Uiso 1 1 calc R
C3 C 0.0729(4) 0.1458(2) 0.3058(3) 0.0260(8) Uani 1 1 d .
C4 C 0.1933(4) 0.1141(3) 0.3009(3) 0.0266(8) Uani 1 1 d .
C5 C 0.2516(4) 0.0340(3) 0.3561(3) 0.0254(8) Uani 1 1 d .
C6 C 0.1766(4) 0.0038(2) 0.4047(3) 0.0226(8) Uani 1 1 d .
C7 C 0.2278(4) -0.0778(2) 0.4501(3) 0.0255(8) Uani 1 1 d .
H7 H 0.1882 -0.1087 0.4862 0.031 Uiso 1 1 calc R
C8 C 0.3408(5) -0.1060(3) 0.4355(3) 0.0352(10) Uani 1 1 d .
H8 H 0.3895 -0.1591 0.4605 0.042 Uiso 1 1 calc R
C11 C -0.1309(4) 0.0137(2) 0.2899(3) 0.0201(7) Uani 1 1 d .
C12 C -0.2440(4) -0.0085(2) 0.3108(3) 0.0225(8) Uani 1 1 d .
H12 H -0.2401 0.0085 0.3725 0.027 Uiso 1 1 calc R
C13 C -0.3617(4) -0.0548(2) 0.2428(3) 0.0225(8) Uani 1 1 d .
H13 H -0.4372 -0.0699 0.2588 0.027 Uiso 1 1 calc R
C14 C -0.3719(4) -0.0802(2) 0.1504(3) 0.0210(7) Uani 1 1 d .
C15 C -0.2564(4) -0.0583(2) 0.1303(3) 0.0223(8) Uani 1 1 d .
H15 H -0.2599 -0.075 0.0686 0.027 Uiso 1 1 calc R
C16 C -0.1388(4) -0.0133(2) 0.1988(3) 0.0240(8) Uani 1 1 d .
H16 H -0.0612 -0.0001 0.1842 0.029 Uiso 1 1 calc R
C21 C -0.6296(4) -0.1219(2) 0.0818(3) 0.0207(7) Uani 1 1 d .
C22 C -0.6877(4) -0.0437(2) 0.0922(3) 0.0246(8) Uani 1 1 d .
H22 H -0.6351 0.0084 0.101 0.029 Uiso 1 1 calc R
C23 C -0.8230(4) -0.0428(3) 0.0896(3) 0.0313(9) Uani 1 1 d .
H23 H -0.8631 0.0102 0.0966 0.038 Uiso 1 1 calc R
C24 C -0.9002(5) -0.1182(3) 0.0771(3) 0.0348(10) Uani 1 1 d .
H24 H -0.9927 -0.1167 0.0756 0.042 Uiso 1 1 calc R
C25 C -0.8438(5) -0.1953(3) 0.0669(3) 0.0330(9) Uani 1 1 d .
H25 H -0.8975 -0.247 0.0576 0.04 Uiso 1 1 calc R
C26 C -0.7081(4) -0.1974(2) 0.0702(3) 0.0237(8) Uani 1 1 d .
H26 H -0.6683 -0.251 0.0646 0.028 Uiso 1 1 calc R
C31 C -0.4877(4) -0.1709(2) 0.0000(3) 0.0210(7) Uani 1 1 d .
C32 C -0.5993(4) -0.1598(2) -0.0970(3) 0.0243(8) Uani 1 1 d .
H32 H -0.6779 -0.1222 -0.109 0.029 Uiso 1 1 calc R
C33 C -0.5956(4) -0.2035(3) -0.1760(3) 0.0274(8) Uani 1 1 d .
H33 H -0.6721 -0.1958 -0.2419 0.033 Uiso 1 1 calc R
C34 C -0.4822(5) -0.2580(3) -0.1600(3) 0.0291(9) Uani 1 1 d .
H34 H -0.4806 -0.2879 -0.2144 0.035 Uiso 1 1 calc R
C35 C -0.3698(4) -0.2690(2) -0.0633(3) 0.0275(9) Uani 1 1 d .
H35 H -0.2906 -0.3058 -0.052 0.033 Uiso 1 1 calc R
C36 C -0.3733(4) -0.2262(2) 0.0163(3) 0.0244(8) Uani 1 1 d .
H36 H -0.2973 -0.2347 0.0823 0.029 Uiso 1 1 calc R
S1 S 0.24186(15) 0.17675(8) 0.22810(9) 0.0410(3) Uani 1 1 d .
S2 S 0.38585(12) -0.03498(8) 0.36655(9) 0.0359(3) Uani 1 1 d .
P1 P 0.02347(10) 0.07263(6) 0.37876(7) 0.0203(2) Uani 1 1 d .
O1 O 0.0052(3) 0.10893(17) 0.4630(2) 0.0275(6) Uani 1 1 d .
N1 N -0.4928(3) -0.1259(2) 0.0810(2) 0.0227(7) Uani 1 1 d .

loop_
_atom_site_aniso_label
_atom_site_aniso_U_11
_atom_site_aniso_U_22
_atom_site_aniso_U_33
_atom_site_aniso_U_23
_atom_site_aniso_U_13
_atom_site_aniso_U_12
C1 0.055(3) 0.030(2) 0.040(3) 0.0049(19) 0.016(2) -0.012(2)
C2 0.034(2) 0.027(2) 0.036(2) -0.0027(18) 0.0079(19) -0.0093(18)
C3 0.024(2) 0.0204(18) 0.028(2) -0.0043(15) 0.0080(16) -0.0086(15)
C4 0.027(2) 0.029(2) 0.025(2) -0.0036(16) 0.0132(17) -0.0098(16)
C5 0.0249(19) 0.030(2) 0.0256(19) -0.0060(16) 0.0154(16) -0.0026(16)
C6 0.0206(18) 0.0254(18) 0.0229(19) -0.0043(15) 0.0109(15) -0.0028(15)
C7 0.027(2) 0.0277(19) 0.0236(19) -0.0002(15) 0.0132(16) 0.0031(16)
C8 0.038(2) 0.035(2) 0.040(2) 0.0050(19) 0.025(2) 0.0120(19)
C11 0.0183(17) 0.0189(17) 0.0217(18) -0.0025(14) 0.0081(15) -0.0038(14)
C12 0.0221(18) 0.0248(18) 0.0210(18) -0.0010(15) 0.0104(15) -0.0007(15)
C13 0.0184(18) 0.0278(19) 0.0234(18) 0.0022(15) 0.0115(15) -0.0027(15)
C14 0.0234(19) 0.0180(17) 0.0205(18) -0.0014(14) 0.0093(15) -0.0016(14)
C15 0.0257(19) 0.0236(18) 0.0204(17) -0.0031(14) 0.0130(15) -0.0040(15)
C16 0.0227(19) 0.0244(18) 0.028(2) -0.0003(15) 0.0142(16) -0.0007(15)
C21 0.0173(17) 0.0279(19) 0.0162(17) -0.0016(14) 0.0070(14) -0.0006(14)
C22 0.026(2) 0.0244(18) 0.0210(18) -0.0014(15) 0.0087(16) 0.0002(15)
C23 0.025(2) 0.038(2) 0.030(2) -0.0021(18) 0.0113(17) 0.0083(17)
C24 0.022(2) 0.051(3) 0.032(2) -0.0058(19) 0.0129(18) -0.0037(19)
C25 0.031(2) 0.038(2) 0.031(2) -0.0041(18) 0.0151(19) -0.0106(18)
C26 0.0232(19) 0.0248(18) 0.0241(19) -0.0013(15) 0.0116(16) -0.0033(15)
C31 0.0248(19) 0.0175(16) 0.0234(18) -0.0024(14) 0.0133(15) -0.0030(14)
C32 0.0236(19) 0.0233(18) 0.0238(19) -0.0004(15) 0.0091(16) 0.0011(15)
C33 0.029(2) 0.032(2) 0.0189(18) 0.0004(16) 0.0094(16) -0.0014(17)
C34 0.038(2) 0.028(2) 0.029(2) -0.0056(16) 0.0222(19) -0.0063(17)
C35 0.029(2) 0.0210(18) 0.042(2) -0.0051(17) 0.0247(19) -0.0017(16)
C36 0.0192(19) 0.0246(19) 0.028(2) 0.0004(15) 0.0098(16) -0.0008(15)
S1 0.0553(8) 0.0397(6) 0.0382(6) -0.0004(5) 0.0303(6) -0.0161(6)
S2 0.0328(6) 0.0444(6) 0.0419(6) 0.0017(5) 0.0271(5) 0.0069(5)
P1 0.0169(5) 0.0203(5) 0.0231(5) -0.0028(4) 0.0087(4) -0.0017(4)
O1 0.0247(14) 0.0288(14) 0.0301(15) -0.0083(11) 0.0137(12) -0.0009(12)
N1 0.0181(15) 0.0295(17) 0.0211(15) -0.0072(13) 0.0095(13) -0.0029(13)

loop_
_atom_type_symbol
_atom_type_description
_atom_type_scat_dispersion_real
_atom_type_scat_dispersion_imag
_atom_type_scat_source
C C 0.0033 0.0016 'International Tables Vol C Tables 4.2.6.8 and 6.1.1.4'
H H 0 0 'International Tables Vol C Tables 4.2.6.8 and 6.1.1.4'
S S 0.1246 0.1234 'International Tables Vol C Tables 4.2.6.8 and 6.1.1.4'
P P 0.1023 0.0942 'International Tables Vol C Tables 4.2.6.8 and 6.1.1.4'
O O 0.0106 0.006 'International Tables Vol C Tables 4.2.6.8 and 6.1.1.4'
N N 0.0061 0.0033 'International Tables Vol C Tables 4.2.6.8 and 6.1.1.4'

loop_
_geom_angle_atom_site_label_1
_geom_angle_atom_site_label_2
_geom_angle_atom_site_label_3
_geom_angle
C2 C1 S1 112.7(4)
C2 C1 H1 123.6
S1 C1 H1 123.6
C1 C2 C3 111.2(4)
C1 C2 H2 124.4
C3 C2 H2 124.4
C4 C3 C2 112.7(4)
C4 C3 P1 109.1(3)
C2 C3 P1 138.2(3)
C3 C4 C5 114.9(3)
C3 C4 S1 112.0(3)
C5 C4 S1 133.1(3)
C6 C5 C4 114.0(3)
C6 C5 S2 112.1(3)
C4 C5 S2 133.8(3)
C5 C6 C7 112.5(3)
C5 C6 P1 110.0(3)
C7 C6 P1 136.8(3)
C8 C7 C6 111.5(4)
C8 C7 H7 124.2
C6 C7 H7 124.2
C7 C8 S2 112.7(3)
C7 C8 H8 123.7
S2 C8 H8 123.7
C12 C11 C16 118.3(3)
C12 C11 P1 120.9(3)
C16 C11 P1 120.8(3)
C13 C12 C11 120.7(3)
C13 C12 H12 119.6
C11 C12 H12 119.6
C12 C13 C14 121.2(3)
C12 C13 H13 119.4
C14 C13 H13 119.4
N1 C14 C13 120.9(3)
N1 C14 C15 121.4(3)
C13 C14 C15 117.7(3)
C16 C15 C14 120.8(3)
C16 C15 H15 119.6
C14 C15 H15 119.6
C15 C16 C11 121.3(3)
C15 C16 H16 119.4
C11 C16 H16 119.4
C26 C21 C22 119.3(3)
C26 C21 N1 119.2(3)
C22 C21 N1 121.5(3)
C23 C22 C21 119.3(4)
C23 C22 H22 120.4
C21 C22 H22 120.4
C24 C23 C22 120.8(4)
C24 C23 H23 119.6
C22 C23 H23 119.6
C25 C24 C23 120.3(4)
C25 C24 H24 119.9
C23 C24 H24 119.9
C24 C25 C26 119.7(4)
C24 C25 H25 120.1
C26 C25 H25 120.1
C25 C26 C21 120.6(4)
C25 C26 H26 119.7
C21 C26 H26 119.7
C36 C31 C32 119.3(3)
C36 C31 N1 121.1(3)
C32 C31 N1 119.6(3)
C33 C32 C31 120.0(4)
C33 C32 H32 120
C31 C32 H32 120
C34 C33 C32 120.7(4)
C34 C33 H33 119.7
C32 C33 H33 119.7
C33 C34 C35 119.6(4)
C33 C34 H34 120.2
C35 C34 H34 120.2
C36 C35 C34 120.2(4)
C36 C35 H35 119.9
C34 C35 H35 119.9
C35 C36 C31 120.2(4)
C35 C36 H36 119.9
C31 C36 H36 119.9
C4 S1 C1 91.3(2)
C5 S2 C8 91.2(2)
O1 P1 C11 114.25(17)
O1 P1 C6 119.35(17)
C11 P1 C6 104.67(17)
O1 P1 C3 117.80(17)
C11 P1 C3 105.81(17)
C6 P1 C3 92.01(18)
C14 N1 C21 121.5(3)
C14 N1 C31 120.8(3)
C21 N1 C31 117.3(3)

loop_
_geom_bond_atom_site_label_1
_geom_bond_atom_site_label_2
_geom_bond_distance
C1 C2 1.372(7)
C1 S1 1.717(6)
C1 H1 0.95
C2 C3 1.422(6)
C2 H2 0.95
C3 C4 1.376(6)
C3 P1 1.812(4)
C4 C5 1.464(6)
C4 S1 1.707(4)
C5 C6 1.374(5)
C5 S2 1.706(4)
C6 C7 1.422(5)
C6 P1 1.802(4)
C7 C8 1.362(5)
C7 H7 0.95
C8 S2 1.721(4)
C8 H8 0.95
C11 C12 1.391(5)
C11 C16 1.402(5)
C11 P1 1.793(4)
C12 C13 1.380(5)
C12 H12 0.95
C13 C14 1.403(5)
C13 H13 0.95
C14 N1 1.400(5)
C14 C15 1.406(5)
C15 C16 1.371(5)
C15 H15 0.95
C16 H16 0.95
C21 C26 1.393(5)
C21 C22 1.397(5)
C21 N1 1.427(5)
C22 C23 1.386(5)
C22 H22 0.95
C23 C24 1.382(6)
C23 H23 0.95
C24 C25 1.372(6)
C24 H24 0.95
C25 C26 1.385(6)
C25 H25 0.95
C26 H26 0.95
C31 C36 1.392(5)
C31 C32 1.395(5)
C31 N1 1.429(5)
C32 C33 1.386(5)
C32 H32 0.95
C33 C34 1.377(6)
C33 H33 0.95
C34 C35 1.393(6)
C34 H34 0.95
C35 C36 1.387(5)
C35 H35 0.95
C36 H36 0.95
P1 O1 1.479(3)

loop_
_cod_related_entry_id
_cod_related_entry_database
_cod_related_entry_code
1 ChemSpider 30651804
